data_2012158
loop_
_publ_author_name
'Mattheus, Christine C.'
'Dros, Anne B.'
'Baas, Jacob'
'Meetsma, Auke'
'de Boer, Jan L.'
'Palstra, Thomas T. M.'

_publ_section_title
;
 Polymorphism in pentacene
;
_journal_issue 8
_journal_name_full 'Acta Crystallographica Section C'
_journal_page_first 939
_journal_page_last 941
_journal_paper_doi 10.1107/S010827010100703X
_journal_volume 57
_journal_year 2001
_chemical_formula_moiety 'C22 H14'
_chemical_formula_sum 'C22 H14'
_chemical_formula_weight 278.35
_space_group_IT_number 2
_space_group_name_Hall '-P 1'
_space_group_name_H-M_alt 'P -1'
_symmetry_cell_setting triclinic
_symmetry_space_group_name_Hall '-P 1'
_symmetry_space_group_name_H-M 'P -1'
_cell_angle_alpha 76.978(3)
_cell_angle_beta 88.136(3)
_cell_angle_gamma 84.415(3)
_cell_formula_units_Z 2
_cell_length_a 6.2390(10)
_cell_length_b 7.6360(10)
_cell_length_c 14.330(2)
_cell_measurement_temperature 90
_cell_volume 661.94(17)
_diffrn_ambient_temperature 90.0(10)
_exptl_crystal_density_diffrn 1.396
_cod_depositor_comments
;
The following automatic conversions were performed:
'_symmetry_cell_setting' value 'Triclinic' changed to 'triclinic'
according to '/home/saulius/struct/CIF-dictionaries/cif_core.dic'
dictionary named 'cif_core.dic' version 2.4.1 from 2010-06-29.

Automatic conversion script
Id: cif_fix_enum 1527 2010-12-29 10:47:43Z saulius 
;
_cod_database_code 2012158

loop_
_symmetry_equiv_pos_as_xyz
x,y,z
-x,-y,-z

loop_
_atom_site_aniso_label
_atom_site_aniso_U_11
_atom_site_aniso_U_22
_atom_site_aniso_U_33
_atom_site_aniso_U_12
_atom_site_aniso_U_13
_atom_site_aniso_U_23
C1 .0192(13) .0123(11) .0268(14) -.0008(9) -.0034(10) -.0080(9)
C2 .0187(12) .0124(10) .0264(13) -.0042(9) -.0022(10) -.0063(9)
C3 .0206(13) .0120(11) .0262(14) -.0009(10) -.0001(10) -.0083(10)
C4 .0216(12) .0129(11) .0238(13) -.0025(9) -.0018(10) -.0069(9)
C5 .0240(13) .0169(11) .0231(13) -.0028(10) -.0029(10) -.0057(10)
C6 .0299(14) .0170(12) .0250(14) -.0042(10) -.0019(11) -.0053(10)
C7 .0243(13) .0212(12) .0260(14) -.0066(10) .0041(11) -.0085(10)
C8 .0222(13) .0176(11) .0271(14) -.0048(10) .0008(11) -.0084(10)
C9 .0225(13) .0120(10) .0253(13) -.0035(9) -.0008(10) -.0083(10)
C10 .0189(13) .0131(11) .0271(14) -.0024(9) -.0006(10) -.0080(10)
C11 .0189(12) .0118(10) .0258(13) -.0028(9) -.0026(10) -.0080(9)
C12 .0189(13) .0129(10) .0269(14) -.0009(9) -.0010(10) -.0072(10)
C13 .0201(12) .0097(10) .0273(14) .0005(9) .0026(10) -.0066(9)
C14 .0200(13) .0113(10) .0273(14) .0005(9) -.0019(10) -.0086(9)
C15 .0193(12) .0121(10) .0252(13) .0001(9) .0018(10) -.0061(9)
C16 .0217(13) .0150(11) .0268(14) .0001(9) -.0002(11) -.0061(10)
C17 .0227(13) .0190(11) .0260(14) -.0027(10) .0038(10) -.0050(10)
C18 .0273(14) .0175(11) .0250(14) .0000(10) -.0010(11) -.0057(10)
C19 .0259(13) .0133(10) .0263(13) -.0012(9) -.0010(11) -.0071(9)
C20 .0193(12) .0132(11) .0260(13) .0010(9) .0002(10) -.0081(9)
C21 .0199(13) .0140(11) .0260(14) -.0013(9) -.0003(10) -.0083(10)
C22 .0195(12) .0113(10) .0264(13) .0013(9) .0003(10) -.0089(9)

loop_
_atom_site_label
_atom_site_fract_x
_atom_site_fract_y
_atom_site_fract_z
_atom_site_U_iso_or_equiv
_atom_site_thermal_displace_type
_atom_site_calc_flag
_atom_site_refinement_flags
_atom_site_occupancy
_atom_site_type_symbol
C1 .7017(3) .4007(3) .01588(15) .0188(7) Uani . . 1.000 C
C2 .5428(3) .3707(3) .08731(15) .0186(7) Uani . . 1.000 C
C3 .5783(3) .2454(3) .17494(15) .0190(7) Uani . . 1.000 C
C4 .4209(3) .2176(3) .24525(15) .0189(7) Uani . . 1.000 C
C5 .4567(4) .0927(3) .33498(15) .0210(7) Uani . . 1.000 C
C6 .3002(4) .0702(3) .40265(16) .0237(8) Uani . . 1.000 C
C7 .0949(4) .1710(3) .38653(16) .0231(8) Uani . . 1.000 C
C8 .0530(4) .2905(3) .30304(16) .0216(7) Uani . . 1.000 C
C9 .2135(3) .3199(3) .22889(15) .0191(7) Uani . . 1.000 C
C10 .1749(3) .4431(3) .14305(15) .0191(7) Uani . . 1.000 C
C11 .6655(3) .5265(3) -.07058(15) .0181(7) Uani . . 1.000 C
C12 -.1824(3) -.0435(3) -.04184(15) .0192(7) Uani . . 1.000 C
C13 -.1556(3) -.0996(2) .05714(15) .0188(7) Uani . . 1.000 C
C14 -.3063(3) -.1992(3) .11710(15) .0189(7) Uani . . 1.000 C
C15 -.2786(3) -.2548(3) .21511(15) .0187(7) Uani . . 1.000 C
C16 -.4308(3) -.3567(3) .27577(16) .0211(7) Uani . . 1.000 C
C17 -.3996(4) -.4104(3) .37095(16) .0226(7) Uani . . 1.000 C
C18 -.2155(3) -.3658(3) .41382(17) .0232(8) Uani . . 1.000 C
C19 -.0658(4) -.2702(3) .35905(15) .0214(7) Uani . . 1.000 C
C20 -.0916(3) -.2108(3) .25783(15) .0191(7) Uani . . 1.000 C
C21 .0580(3) -.1125(3) .20012(15) .0194(7) Uani . . 1.000 C
C22 -.0325(3) .0546(3) -.10050(15) .0185(7) Uani . . 1.000 C
H1 .846(3) .331(3) .0268(13) .026(6) Uiso . . 1.000 H
H3 .724(3) .177(2) .1846(12) .014(5) Uiso . . 1.000 H
H5 .599(3) .023(3) .3467(14) .039(7) Uiso . . 1.000 H
H6 .320(3) -.013(3) .4647(14) .022(6) Uiso . . 1.000 H
H7 -.014(3) .148(2) .4392(14) .022(6) Uiso . . 1.000 H
H8 -.090(3) .359(3) .2900(13) .027(6) Uiso . . 1.000 H
H10 .034(3) .516(2) .1316(13) .019(5) Uiso . . 1.000 H
H12 -.315(3) -.072(2) -.0695(13) .020(5) Uiso . . 1.000 H
H14 -.436(3) -.227(2) .0862(13) .019(5) Uiso . . 1.000 H
H16 -.560(3) -.385(2) .2465(13) .021(6) Uiso . . 1.000 H
H17 -.506(3) -.484(3) .4127(15) .034(6) Uiso . . 1.000 H
H18 -.198(3) -.407(3) .4850(16) .036(7) Uiso . . 1.000 H
H19 .062(3) -.237(2) .3898(13) .026(6) Uiso . . 1.000 H
H21 .193(3) -.081(3) .2296(13) .027(6) Uiso . . 1.000 H

loop_
_geom_bond_atom_site_label_1
_geom_bond_atom_site_label_2
_geom_bond_site_symmetry_1
_geom_bond_site_symmetry_2
_geom_bond_distance
_geom_bond_publ_flag
C1 C2 . . 1.398(3) no
C1 C11 . . 1.396(3) no
C2 C3 . . 1.406(3) no
C2 C11 . 2_665 1.449(3) no
C3 C4 . . 1.380(3) no
C4 C5 . . 1.427(3) no
C4 C9 . . 1.442(3) no
C5 C6 . . 1.349(3) no
C6 C7 . . 1.426(3) no
C7 C8 . . 1.347(3) no
C8 C9 . . 1.432(3) no
C9 C10 . . 1.382(3) no
C10 C11 . 2_665 1.412(3) no
C1 H1 . . 1.00(2) no
C3 H3 . . 1.001(18) no
C5 H5 . . .99(2) no
C6 H6 . . .97(2) no
C7 H7 . . .996(19) no
C8 H8 . . .99(2) no
C10 H10 . . .991(18) no
C12 C13 . . 1.397(3) no
C12 C22 . . 1.394(3) no
C13 C14 . . 1.412(3) no
C13 C22 . 2_555 1.450(3) no
C14 C15 . . 1.384(3) no
C15 C16 . . 1.431(3) no
C15 C20 . . 1.437(3) no
C16 C17 . . 1.348(3) no
C17 C18 . . 1.424(3) no
C18 C19 . . 1.359(3) no
C19 C20 . . 1.428(3) no
C20 C21 . . 1.387(3) no
C21 C22 . 2_555 1.405(3) no
C12 H12 . . .992(18) no
C14 H14 . . .998(18) no
C16 H16 . . .984(18) no
C17 H17 . . 1.00(2) no
C18 H18 . . 1.00(2) no
C19 H19 . . 1.003(19) no
C21 H21 . . 1.03(2) no
